data_2234884
loop_
_publ_author_name
'Yang, Hua'

_publ_section_title
;
 Trichloridotris{<i>N</i>-[phenyl(pyridin-2-yl)methylidene]hydroxylamine-\k^2^<i>N</i>,<i>N</i>'}neodymium(III)
;
_journal_coeditor_code ZS2190
_journal_issue 5
_journal_name_full 'Acta Crystallographica Section E'
_journal_page_first m578
_journal_page_last m579
_journal_paper_doi 10.1107/S1600536812014055
_journal_volume 68
_journal_year 2012
_chemical_formula_iupac '[Nd Cl3 (C12 H10 N2 O)3]'
_chemical_formula_moiety 'C36 H30 Cl3 N6 Nd O3'
_chemical_formula_sum 'C36 H30 Cl3 N6 Nd O3'
_chemical_formula_weight 845.25
_chemical_name_systematic
;
Trichloridotris{<i>N</i>-[phenyl(pyridin-2-yl)methylidene]hydroxylamine-
\k^2^<i>N</i>,<i>N</i>'}neodymium(III)
;
_space_group_IT_number 2
_symmetry_cell_setting triclinic
_symmetry_space_group_name_Hall '-P 1'
_symmetry_space_group_name_H-M 'P -1'
_atom_sites_solution_hydrogens geom
_atom_sites_solution_primary direct
_atom_sites_solution_secondary difmap
_audit_creation_method SHELXL-97
_cell_angle_alpha 91.87(3)
_cell_angle_beta 94.38(3)
_cell_angle_gamma 92.80(3)
_cell_formula_units_Z 2
_cell_length_a 8.6367(17)
_cell_length_b 10.460(2)
_cell_length_c 19.847(4)
_cell_measurement_reflns_used 7737
_cell_measurement_temperature 293(2)
_cell_measurement_theta_max 26.997
_cell_measurement_theta_min 2.172
_cell_volume 1784.4(6)
_computing_cell_refinement 'SAINT (Bruker, 2000)'
_computing_data_collection 'SMART (Bruker, 2000)'
_computing_data_reduction 'SAINT (Bruker, 2000)'
_computing_molecular_graphics 'SHELXTL (Sheldrick, 2008)'
_computing_publication_material 'SHELXTL (Sheldrick, 2008)'
_computing_structure_refinement 'SHELXL97 (Sheldrick, 2008)'
_computing_structure_solution 'SHELXS97 (Sheldrick, 2008)'
_diffrn_ambient_temperature 293(2)
_diffrn_measured_fraction_theta_full 0.998
_diffrn_measured_fraction_theta_max 0.998
_diffrn_measurement_device_type 'Bruker SMART CCD-detector'
_diffrn_measurement_method '\f and \w scans'
_diffrn_radiation_monochromator graphite
_diffrn_radiation_source 'fine-focus sealed tube'
_diffrn_radiation_type MoK\a
_diffrn_radiation_wavelength 0.71073
_diffrn_reflns_av_R_equivalents 0.0283
_diffrn_reflns_av_sigmaI/netI 0.0249
_diffrn_reflns_limit_h_max 11
_diffrn_reflns_limit_h_min -11
_diffrn_reflns_limit_k_max 13
_diffrn_reflns_limit_k_min -13
_diffrn_reflns_limit_l_max 25
_diffrn_reflns_limit_l_min -25
_diffrn_reflns_number 30524
_diffrn_reflns_theta_full 27.00
_diffrn_reflns_theta_max 27.00
_diffrn_reflns_theta_min 1.03
_diffrn_standards_number 0
_exptl_absorpt_coefficient_mu 1.724
_exptl_absorpt_correction_T_max 0.8069
_exptl_absorpt_correction_T_min 0.6170
_exptl_absorpt_correction_type multi-scan
_exptl_absorpt_process_details '(SADABS; Bruker, 2000)'
_exptl_crystal_colour colourless
_exptl_crystal_density_diffrn 1.573
_exptl_crystal_density_method 'not measured'
_exptl_crystal_description block
_exptl_crystal_F_000 846
_exptl_crystal_size_max 0.31
_exptl_crystal_size_mid 0.18
_exptl_crystal_size_min 0.13
_refine_diff_density_max 0.502
_refine_diff_density_min -0.442
_refine_ls_extinction_method none
_refine_ls_goodness_of_fit_ref 1.037
_refine_ls_hydrogen_treatment constr
_refine_ls_matrix_type full
_refine_ls_number_parameters 445
_refine_ls_number_reflns 7775
_refine_ls_number_restraints 0
_refine_ls_restrained_S_all 1.037
_refine_ls_R_factor_all 0.0255
_refine_ls_R_factor_gt 0.0221
_refine_ls_shift/su_max 0.002
_refine_ls_shift/su_mean 0.000
_refine_ls_structure_factor_coef Fsqd
_refine_ls_weighting_details 'calc w=1/[\s^2^(Fo^2^)+(0.0316P)^2^+0.3895P] where P=(Fo^2^+2Fc^2^)/3'
_refine_ls_weighting_scheme calc
_refine_ls_wR_factor_gt 0.0554
_refine_ls_wR_factor_ref 0.0592
_reflns_number_gt 7155
_reflns_number_total 7775
_reflns_threshold_expression I>2\s(I)
_cod_data_source_file zs2190.cif
_cod_data_source_block I
_cod_database_code 2234884
_cod_database_fobs_code 2234884

loop_
_symmetry_equiv_pos_as_xyz
'x, y, z'
'-x, -y, -z'

loop_
_atom_site_type_symbol
_atom_site_label
_atom_site_fract_x
_atom_site_fract_y
_atom_site_fract_z
_atom_site_U_iso_or_equiv
_atom_site_adp_type
_atom_site_calc_flag
_atom_site_refinement_flags
_atom_site_occupancy
_atom_site_symmetry_multiplicity
Nd Nd1 0.170030(12) 0.594157(10) 0.248609(5) 0.03370(4) Uani d . 1 1
Cl Cl2 0.10720(8) 0.35456(5) 0.30113(3) 0.05379(15) Uani d . 1 1
Cl Cl1 0.27975(7) 0.70288(6) 0.13140(3) 0.05048(14) Uani d . 1 1
Cl Cl3 0.48680(7) 0.57109(6) 0.27455(3) 0.05349(15) Uani d . 1 1
N N2 0.2436(2) 0.41331(18) 0.16542(10) 0.0429(4) Uani d . 1 1
N N6 0.2375(2) 0.61037(18) 0.38390(9) 0.0437(4) Uani d . 1 1
N N1 -0.0455(2) 0.48814(17) 0.15808(9) 0.0397(4) Uani d . 1 1
N N3 -0.0819(2) 0.65372(18) 0.31740(9) 0.0415(4) Uani d . 1 1
N N5 0.2564(2) 0.81945(17) 0.31196(10) 0.0434(4) Uani d . 1 1
C C27 0.3334(5) 1.0579(3) 0.37346(19) 0.0884(11) Uani d . 1 1
H H27 0.3572 1.1381 0.3943 0.106 Uiso calc R 1 1
N N4 -0.0185(2) 0.77901(18) 0.20749(9) 0.0418(4) Uani d . 1 1
C C7 0.2007(3) 0.2515(2) 0.07372(11) 0.0416(5) Uani d . 1 1
C C18 -0.1209(2) 0.8276(2) 0.24228(11) 0.0378(4) Uani d . 1 1
O O1 0.3882(2) 0.36271(19) 0.17316(10) 0.0627(5) Uani d . 1 1
H H1A 0.4419 0.4034 0.2031 0.094 Uiso calc R 1 1
O O2 -0.0065(2) 0.83670(19) 0.14624(9) 0.0592(5) Uani d . 1 1
H H2A 0.0687 0.8104 0.1282 0.089 Uiso calc R 1 1
C C19 -0.2129(3) 0.9365(2) 0.21929(11) 0.0397(5) Uani d . 1 1
C C5 -0.0047(3) 0.4056(2) 0.10935(11) 0.0394(5) Uani d . 1 1
O O3 0.2290(2) 0.50316(16) 0.42307(8) 0.0576(4) Uani d . 1 1
H H3A 0.2028 0.4398 0.3987 0.086 Uiso calc R 1 1
C C17 -0.1480(2) 0.7670(2) 0.30694(11) 0.0384(5) Uani d . 1 1
C C13 -0.1152(3) 0.5941(2) 0.37345(13) 0.0502(6) Uani d . 1 1
H H13 -0.0759 0.5139 0.3803 0.060 Uiso calc R 1 1
C C31 0.2881(3) 0.7204(3) 0.49380(12) 0.0508(6) Uani d . 1 1
C C6 0.1547(3) 0.3581(2) 0.11766(11) 0.0399(5) Uani d . 1 1
C C21 -0.2296(4) 1.1591(3) 0.19732(14) 0.0624(7) Uani d . 1 1
H H21 -0.1853 1.2421 0.1996 0.075 Uiso calc R 1 1
C C1 -0.1928(3) 0.5235(2) 0.15376(12) 0.0459(5) Uani d . 1 1
H H1 -0.2241 0.5772 0.1879 0.055 Uiso calc R 1 1
C C4 -0.1058(3) 0.3652(3) 0.05469(12) 0.0521(6) Uani d . 1 1
H H4 -0.0734 0.3112 0.0210 0.063 Uiso calc R 1 1
C C30 0.2678(3) 0.7144(2) 0.41872(11) 0.0440(5) Uani d . 1 1
C C24 -0.3642(3) 0.9139(3) 0.19283(13) 0.0512(6) Uani d . 1 1
H H24 -0.4110 0.8319 0.1923 0.061 Uiso calc R 1 1
C C14 -0.2040(3) 0.6440(3) 0.42155(13) 0.0569(6) Uani d . 1 1
H H14 -0.2222 0.5994 0.4602 0.068 Uiso calc R 1 1
C C25 0.2728(3) 0.9250(2) 0.27624(14) 0.0537(6) Uani d . 1 1
H H25 0.2582 0.9167 0.2294 0.064 Uiso calc R 1 1
C C20 -0.1452(3) 1.0601(2) 0.22234(13) 0.0516(6) Uani d . 1 1
H H20 -0.0437 1.0759 0.2411 0.062 Uiso calc R 1 1
C C29 0.2820(3) 0.8323(2) 0.37946(12) 0.0475(5) Uani d . 1 1
C C23 -0.4461(3) 1.0143(3) 0.16705(14) 0.0630(7) Uani d . 1 1
H H23 -0.5476 0.9994 0.1482 0.076 Uiso calc R 1 1
C C32 0.4105(3) 0.6620(3) 0.52790(13) 0.0559(6) Uani d . 1 1
H H32 0.4837 0.6224 0.5036 0.067 Uiso calc R 1 1
C C16 -0.2384(3) 0.8229(2) 0.35265(13) 0.0516(6) Uani d . 1 1
H H16 -0.2810 0.9013 0.3441 0.062 Uiso calc R 1 1
C C33 0.4240(4) 0.6624(3) 0.59736(15) 0.0744(9) Uani d . 1 1
H H33 0.5055 0.6222 0.6199 0.089 Uiso calc R 1 1
C C11 0.1861(4) 0.0299(3) 0.03858(14) 0.0635(7) Uani d . 1 1
H H11 0.1448 -0.0530 0.0427 0.076 Uiso calc R 1 1
C C12 0.1387(3) 0.1293(2) 0.07905(13) 0.0549(6) Uani d . 1 1
H H12 0.0648 0.1129 0.1098 0.066 Uiso calc R 1 1
C C2 -0.3004(3) 0.4845(3) 0.10144(14) 0.0554(6) Uani d . 1 1
H H2 -0.4018 0.5110 0.1006 0.067 Uiso calc R 1 1
C C22 -0.3780(4) 1.1357(3) 0.16916(14) 0.0676(8) Uani d . 1 1
H H22 -0.4332 1.2026 0.1513 0.081 Uiso calc R 1 1
C C8 0.3121(3) 0.2733(3) 0.02820(14) 0.0605(7) Uani d . 1 1
H H8 0.3573 0.3552 0.0250 0.073 Uiso calc R 1 1
C C9 0.3564(4) 0.1743(3) -0.01235(15) 0.0738(9) Uani d . 1 1
H H9 0.4298 0.1897 -0.0434 0.089 Uiso calc R 1 1
C C3 -0.2561(3) 0.4062(3) 0.05076(14) 0.0612(7) Uani d . 1 1
H H3 -0.3258 0.3808 0.0142 0.073 Uiso calc R 1 1
C C15 -0.2652(3) 0.7611(3) 0.41137(14) 0.0597(7) Uani d . 1 1
H H15 -0.3238 0.7982 0.4435 0.072 Uiso calc R 1 1
C C35 0.1970(5) 0.7814(4) 0.60097(17) 0.0867(11) Uani d . 1 1
H H35 0.1257 0.8220 0.6260 0.104 Uiso calc R 1 1
C C26 0.3100(4) 1.0446(3) 0.30484(18) 0.0729(8) Uani d . 1 1
H H26 0.3191 1.1153 0.2780 0.087 Uiso calc R 1 1
C C10 0.2927(4) 0.0537(3) -0.00695(14) 0.0663(8) Uani d . 1 1
H H10 0.3223 -0.0128 -0.0346 0.080 Uiso calc R 1 1
C C36 0.1811(4) 0.7812(3) 0.53085(15) 0.0708(8) Uani d . 1 1
H H36 0.0992 0.8216 0.5088 0.085 Uiso calc R 1 1
C C34 0.3174(5) 0.7219(4) 0.63336(16) 0.0888(12) Uani d . 1 1
H H34 0.3270 0.7220 0.6803 0.107 Uiso calc R 1 1
C C28 0.3211(4) 0.9497(3) 0.41152(16) 0.0735(9) Uani d . 1 1
H H28 0.3391 0.9562 0.4583 0.088 Uiso calc R 1 1

loop_
_atom_site_aniso_label
_atom_site_aniso_U_11
_atom_site_aniso_U_22
_atom_site_aniso_U_33
_atom_site_aniso_U_12
_atom_site_aniso_U_13
_atom_site_aniso_U_23
Nd1 0.03692(7) 0.02906(7) 0.03506(7) 0.00424(4) 0.00134(4) -0.00019(4)
Cl2 0.0757(4) 0.0322(3) 0.0531(3) -0.0011(3) 0.0043(3) 0.0023(2)
Cl1 0.0546(3) 0.0522(3) 0.0471(3) 0.0083(3) 0.0152(3) 0.0057(3)
Cl3 0.0391(3) 0.0638(4) 0.0559(3) 0.0057(3) -0.0057(2) -0.0067(3)
N2 0.0381(9) 0.0402(10) 0.0505(11) 0.0122(8) 0.0013(8) -0.0055(8)
N6 0.0537(11) 0.0375(10) 0.0399(10) 0.0020(8) 0.0022(8) 0.0021(8)
N1 0.0399(9) 0.0357(10) 0.0434(10) 0.0052(8) 0.0020(8) -0.0007(8)
N3 0.0434(10) 0.0372(10) 0.0449(10) 0.0043(8) 0.0065(8) 0.0070(8)
N5 0.0473(10) 0.0341(10) 0.0486(11) -0.0012(8) 0.0056(8) -0.0010(8)
C27 0.132(3) 0.0428(16) 0.087(2) -0.0277(18) 0.021(2) -0.0182(16)
N4 0.0471(10) 0.0395(10) 0.0406(10) 0.0087(8) 0.0080(8) 0.0085(8)
C7 0.0463(12) 0.0391(12) 0.0395(11) 0.0083(10) 0.0026(9) -0.0033(9)
C18 0.0390(11) 0.0327(11) 0.0421(11) 0.0045(9) 0.0043(9) 0.0014(9)
O1 0.0439(9) 0.0694(12) 0.0732(13) 0.0254(9) -0.0082(8) -0.0251(10)
O2 0.0709(12) 0.0669(12) 0.0464(9) 0.0307(10) 0.0216(8) 0.0219(9)
C19 0.0465(12) 0.0367(11) 0.0378(11) 0.0112(9) 0.0092(9) 0.0038(9)
C5 0.0432(11) 0.0347(11) 0.0400(11) 0.0033(9) 0.0012(9) 0.0004(9)
O3 0.0852(13) 0.0419(9) 0.0445(9) 0.0005(9) -0.0032(9) 0.0069(7)
C17 0.0398(11) 0.0352(11) 0.0402(11) 0.0009(9) 0.0047(9) 0.0012(9)
C13 0.0487(13) 0.0478(14) 0.0557(14) 0.0033(11) 0.0073(11) 0.0153(11)
C31 0.0542(14) 0.0535(15) 0.0435(13) -0.0110(12) 0.0077(11) -0.0074(11)
C6 0.0438(12) 0.0349(11) 0.0412(11) 0.0060(9) 0.0044(9) -0.0029(9)
C21 0.087(2) 0.0373(13) 0.0674(17) 0.0171(13) 0.0259(16) 0.0089(12)
C1 0.0426(12) 0.0432(13) 0.0523(13) 0.0081(10) 0.0033(10) -0.0012(10)
C4 0.0551(14) 0.0561(15) 0.0441(13) 0.0093(12) -0.0024(11) -0.0088(11)
C30 0.0434(12) 0.0454(13) 0.0424(12) -0.0003(10) 0.0028(9) -0.0039(10)
C24 0.0435(13) 0.0515(14) 0.0597(15) 0.0071(11) 0.0062(11) 0.0058(12)
C14 0.0586(15) 0.0644(17) 0.0491(14) -0.0020(13) 0.0124(12) 0.0132(12)
C25 0.0626(15) 0.0399(13) 0.0585(15) -0.0035(11) 0.0066(12) 0.0045(11)
C20 0.0555(14) 0.0422(13) 0.0585(15) 0.0070(11) 0.0094(12) 0.0036(11)
C29 0.0498(13) 0.0422(13) 0.0497(13) -0.0042(10) 0.0073(11) -0.0068(10)
C23 0.0500(14) 0.084(2) 0.0590(16) 0.0265(14) 0.0082(12) 0.0115(15)
C32 0.0616(16) 0.0540(15) 0.0503(14) -0.0100(12) 0.0015(12) -0.0005(12)
C16 0.0565(14) 0.0481(14) 0.0521(14) 0.0096(11) 0.0131(11) 0.0009(11)
C33 0.086(2) 0.077(2) 0.0556(17) -0.0239(18) -0.0106(16) 0.0101(15)
C11 0.089(2) 0.0368(13) 0.0653(17) 0.0058(13) 0.0113(15) -0.0059(12)
C12 0.0658(16) 0.0435(14) 0.0570(15) 0.0007(12) 0.0186(12) -0.0038(11)
C2 0.0427(13) 0.0603(16) 0.0625(16) 0.0095(12) -0.0041(11) 0.0003(13)
C22 0.085(2) 0.0652(19) 0.0611(17) 0.0458(17) 0.0277(15) 0.0205(14)
C8 0.0739(18) 0.0513(15) 0.0576(16) -0.0027(13) 0.0204(14) -0.0051(12)
C9 0.084(2) 0.078(2) 0.0618(17) 0.0028(17) 0.0327(16) -0.0137(15)
C3 0.0541(15) 0.0714(18) 0.0550(15) 0.0049(13) -0.0141(12) -0.0037(13)
C15 0.0648(16) 0.0647(17) 0.0521(15) 0.0055(14) 0.0203(13) 0.0008(13)
C35 0.100(3) 0.098(3) 0.063(2) -0.018(2) 0.0377(19) -0.0240(18)
C26 0.094(2) 0.0370(14) 0.088(2) -0.0098(14) 0.0204(18) 0.0034(14)
C10 0.080(2) 0.0618(18) 0.0586(16) 0.0186(15) 0.0136(15) -0.0186(14)
C36 0.0677(18) 0.082(2) 0.0618(17) -0.0014(16) 0.0121(14) -0.0123(15)
C34 0.115(3) 0.103(3) 0.0442(16) -0.040(2) 0.0093(19) -0.0032(17)
C28 0.102(2) 0.0538(17) 0.0621(17) -0.0224(16) 0.0136(16) -0.0154(14)

loop_
_atom_type_symbol
_atom_type_description
_atom_type_scat_dispersion_real
_atom_type_scat_dispersion_imag
_atom_type_scat_source
C C 0.0033 0.0016 'International Tables Vol C Tables 4.2.6.8 and 6.1.1.4'
H H 0.0000 0.0000 'International Tables Vol C Tables 4.2.6.8 and 6.1.1.4'
Cl Cl 0.1484 0.1585 'International Tables Vol C Tables 4.2.6.8 and 6.1.1.4'
N N 0.0061 0.0033 'International Tables Vol C Tables 4.2.6.8 and 6.1.1.4'
Nd Nd -0.1943 3.0179 'International Tables Vol C Tables 4.2.6.8 and 6.1.1.4'
O O 0.0106 0.0060 'International Tables Vol C Tables 4.2.6.8 and 6.1.1.4'

loop_
_geom_angle_atom_site_label_1
_geom_angle_atom_site_label_2
_geom_angle_atom_site_label_3
_geom_angle
N2 Nd1 N1 60.38(6)
N2 Nd1 N5 146.60(6)
N1 Nd1 N5 140.98(6)
N2 Nd1 N4 121.50(6)
N1 Nd1 N4 72.25(6)
N5 Nd1 N4 68.74(6)
N2 Nd1 N6 126.82(6)
N1 Nd1 N6 139.68(6)
N5 Nd1 N6 59.14(6)
N4 Nd1 N6 111.33(6)
N2 Nd1 N3 137.44(6)
N1 Nd1 N3 83.49(6)
N5 Nd1 N3 75.89(6)
N4 Nd1 N3 58.57(6)
N6 Nd1 N3 67.56(6)
N2 Nd1 Cl3 74.36(5)
N1 Nd1 Cl3 134.58(4)
N5 Nd1 Cl3 78.41(5)
N4 Nd1 Cl3 136.62(5)
N6 Nd1 Cl3 71.65(5)
N3 Nd1 Cl3 138.76(4)
N2 Nd1 Cl2 69.77(5)
N1 Nd1 Cl2 77.37(5)
N5 Nd1 Cl2 130.24(4)
N4 Nd1 Cl2 131.64(4)
N6 Nd1 Cl2 71.34(5)
N3 Nd1 Cl2 81.64(5)
Cl3 Nd1 Cl2 91.19(4)
N2 Nd1 Cl1 70.22(5)
N1 Nd1 Cl1 81.67(5)
N5 Nd1 Cl1 86.33(5)
N4 Nd1 Cl1 70.85(5)
N6 Nd1 Cl1 138.42(5)
N3 Nd1 Cl1 129.42(4)
Cl3 Nd1 Cl1 79.77(3)
Cl2 Nd1 Cl1 139.95(3)
C6 N2 O1 113.33(18)
C6 N2 Nd1 126.43(14)
O1 N2 Nd1 120.13(13)
C30 N6 O3 113.23(18)
C30 N6 Nd1 125.00(15)
O3 N6 Nd1 121.56(13)
C1 N1 C5 117.13(19)
C1 N1 Nd1 122.39(15)
C5 N1 Nd1 120.07(14)
C13 N3 C17 116.6(2)
C13 N3 Nd1 121.58(15)
C17 N3 Nd1 119.27(14)
C25 N5 C29 117.5(2)
C25 N5 Nd1 120.04(16)
C29 N5 Nd1 122.42(15)
C26 C27 C28 118.7(3)
C26 C27 H27 120.6
C28 C27 H27 120.6
C18 N4 O2 112.71(17)
C18 N4 Nd1 125.20(14)
O2 N4 Nd1 122.00(12)
C12 C7 C8 118.9(2)
C12 C7 C6 120.9(2)
C8 C7 C6 120.1(2)
N4 C18 C17 116.40(18)
N4 C18 C19 122.86(19)
C17 C18 C19 120.71(18)
N2 O1 H1A 109.5
N4 O2 H2A 109.5
C24 C19 C20 120.1(2)
C24 C19 C18 119.6(2)
C20 C19 C18 120.2(2)
N1 C5 C4 122.2(2)
N1 C5 C6 116.83(19)
C4 C5 C6 120.9(2)
N6 O3 H3A 109.5
N3 C17 C16 122.7(2)
N3 C17 C18 116.38(19)
C16 C17 C18 120.9(2)
N3 C13 C14 124.0(2)
N3 C13 H13 118.0
C14 C13 H13 118.0
C32 C31 C36 119.1(2)
C32 C31 C30 120.8(2)
C36 C31 C30 120.1(3)
N2 C6 C7 124.1(2)
N2 C6 C5 115.26(19)
C7 C6 C5 120.62(19)
C22 C21 C20 120.3(3)
C22 C21 H21 119.9
C20 C21 H21 119.9
N1 C1 C2 123.5(2)
N1 C1 H1 118.3
C2 C1 H1 118.3
C5 C4 C3 119.1(2)
C5 C4 H4 120.4
C3 C4 H4 120.4
N6 C30 C29 115.7(2)
N6 C30 C31 123.3(2)
C29 C30 C31 121.0(2)
C19 C24 C23 119.5(3)
C19 C24 H24 120.3
C23 C24 H24 120.3
C15 C14 C13 118.6(2)
C15 C14 H14 120.7
C13 C14 H14 120.7
N5 C25 C26 123.7(3)
N5 C25 H25 118.1
C26 C25 H25 118.1
C21 C20 C19 119.4(3)
C21 C20 H20 120.3
C19 C20 H20 120.3
N5 C29 C28 121.7(2)
N5 C29 C30 117.4(2)
C28 C29 C30 120.9(2)
C22 C23 C24 120.2(3)
C22 C23 H23 119.9
C24 C23 H23 119.9
C33 C32 C31 120.5(3)
C33 C32 H32 119.8
C31 C32 H32 119.8
C17 C16 C15 119.1(2)
C17 C16 H16 120.5
C15 C16 H16 120.5
C34 C33 C32 119.9(3)
C34 C33 H33 120.0
C32 C33 H33 120.0
C10 C11 C12 120.1(3)
C10 C11 H11 120.0
C12 C11 H11 120.0
C7 C12 C11 120.2(2)
C7 C12 H12 119.9
C11 C12 H12 119.9
C3 C2 C1 119.0(2)
C3 C2 H2 120.5
C1 C2 H2 120.5
C21 C22 C23 120.4(2)
C21 C22 H22 119.8
C23 C22 H22 119.8
C9 C8 C7 120.3(3)
C9 C8 H8 119.8
C7 C8 H8 119.8
C10 C9 C8 120.1(3)
C10 C9 H9 120.0
C8 C9 H9 120.0
C2 C3 C4 119.0(2)
C2 C3 H3 120.5
C4 C3 H3 120.5
C14 C15 C16 118.9(2)
C14 C15 H15 120.6
C16 C15 H15 120.6
C34 C35 C36 120.1(3)
C34 C35 H35 120.0
C36 C35 H35 120.0
C27 C26 C25 118.7(3)
C27 C26 H26 120.6
C25 C26 H26 120.6
C11 C10 C9 120.5(3)
C11 C10 H10 119.8
C9 C10 H10 119.8
C35 C36 C31 119.7(3)
C35 C36 H36 120.2
C31 C36 H36 120.2
C35 C34 C33 120.7(3)
C35 C34 H34 119.7
C33 C34 H34 119.7
C29 C28 C27 119.5(3)
C29 C28 H28 120.2
C27 C28 H28 120.2

loop_
_geom_bond_atom_site_label_1
_geom_bond_atom_site_label_2
_geom_bond_distance
_geom_bond_publ_flag
Nd1 N2 2.604(2) y
Nd1 N1 2.661(2) y
Nd1 N5 2.680(2) y
Nd1 N4 2.6953(19) y
Nd1 N6 2.7018(19) y
Nd1 N3 2.742(2) y
Nd1 Cl3 2.7686(8) y
Nd1 Cl2 2.7903(9) y
Nd1 Cl1 2.8296(10) y
N2 C6 1.277(3) ?
N2 O1 1.380(2) ?
N6 C30 1.275(3) ?
N6 O3 1.387(2) ?
N1 C1 1.339(3) ?
N1 C5 1.354(3) ?
N3 C13 1.336(3) ?
N3 C17 1.355(3) ?
N5 C25 1.339(3) ?
N5 C29 1.342(3) ?
C27 C26 1.363(5) ?
C27 C28 1.385(4) ?
C27 H27 0.9300 ?
N4 C18 1.278(3) ?
N4 O2 1.383(2) ?
C7 C12 1.372(3) ?
C7 C8 1.386(3) ?
C7 C6 1.481(3) ?
C18 C17 1.479(3) ?
C18 C19 1.485(3) ?
O1 H1A 0.8200 ?
O2 H2A 0.8200 ?
C19 C24 1.377(3) ?
C19 C20 1.390(3) ?
C5 C4 1.381(3) ?
C5 C6 1.485(3) ?
O3 H3A 0.8200 ?
C17 C16 1.376(3) ?
C13 C14 1.375(4) ?
C13 H13 0.9300 ?
C31 C32 1.389(4) ?
C31 C36 1.389(4) ?
C31 C30 1.486(3) ?
C21 C22 1.366(4) ?
C21 C20 1.379(4) ?
C21 H21 0.9300 ?
C1 C2 1.377(3) ?
C1 H1 0.9300 ?
C4 C3 1.384(4) ?
C4 H4 0.9300 ?
C30 C29 1.485(3) ?
C24 C23 1.384(4) ?
C24 H24 0.9300 ?
C14 C15 1.372(4) ?
C14 H14 0.9300 ?
C25 C26 1.370(4) ?
C25 H25 0.9300 ?
C20 H20 0.9300 ?
C29 C28 1.380(4) ?
C23 C22 1.371(4) ?
C23 H23 0.9300 ?
C32 C33 1.374(4) ?
C32 H32 0.9300 ?
C16 C15 1.380(4) ?
C16 H16 0.9300 ?
C33 C34 1.369(5) ?
C33 H33 0.9300 ?
C11 C10 1.358(4) ?
C11 C12 1.390(4) ?
C11 H11 0.9300 ?
C12 H12 0.9300 ?
C2 C3 1.365(4) ?
C2 H2 0.9300 ?
C22 H22 0.9300 ?
C8 C9 1.378(4) ?
C8 H8 0.9300 ?
C9 C10 1.362(4) ?
C9 H9 0.9300 ?
C3 H3 0.9300 ?
C15 H15 0.9300 ?
C35 C34 1.367(5) ?
C35 C36 1.388(4) ?
C35 H35 0.9300 ?
C26 H26 0.9300 ?
C10 H10 0.9300 ?
C36 H36 0.9300 ?
C34 H34 0.9300 ?
C28 H28 0.9300 ?

loop_
_geom_hbond_atom_site_label_D
_geom_hbond_atom_site_label_H
_geom_hbond_atom_site_label_A
_geom_hbond_distance_DH
_geom_hbond_distance_HA
_geom_hbond_distance_DA
_geom_hbond_angle_DHA
O1 H1A Cl3 0.82 2.22 2.966(2) 152
O2 H2A Cl1 0.82 2.19 2.9290(19) 151
O3 H3A Cl2 0.82 2.19 2.930(2) 150
